data_7018666
loop_
_publ_author_name
'Clegg, Jack K.'
'Harrowfield, Jack'
'Kim, Yang'
'Lee, Young Hoon'
'Lehn, Jean-Marie'
'Lim, Woo Taik'
'Thu\'ery, Pierre'

_publ_section_title
;
 Chelation-controlled molecular morphology: aminal to imine
 rearrangements.
;
_journal_issue 15
_journal_name_full 'Dalton transactions (Cambridge, England : 2003)'
_journal_page_first 4335
_journal_page_last 4357
_journal_paper_doi 10.1039/c2dt12250b
_journal_volume 41
_journal_year 2012
_chemical_formula_sum 'C23 H25 Cd Cl2 N6 O9.5'
_chemical_formula_weight 720.79
_space_group_IT_number 14
_symmetry_cell_setting monoclinic
_symmetry_space_group_name_Hall '-P 2yn'
_symmetry_space_group_name_H-M 'P 1 21/n 1'
_atom_sites_solution_hydrogens geom
_atom_sites_solution_primary direct
_atom_sites_solution_secondary difmap
_audit_creation_method SHELXL-97
_cell_angle_alpha 90.00
_cell_angle_beta 92.495(3)
_cell_angle_gamma 90.00
_cell_formula_units_Z 4
_cell_length_a 9.6739(6)
_cell_length_b 15.4973(6)
_cell_length_c 18.3160(12)
_cell_measurement_reflns_used 78435
_cell_measurement_temperature 100(2)
_cell_measurement_theta_max 25.68
_cell_measurement_theta_min 2.59
_cell_volume 2743.3(3)
_computing_cell_refinement 'HKL2000 (Otwinowski & Minor, 1997)'
_computing_data_collection 'COLLECT (Nonius, 1998)'
_computing_data_reduction 'HKL2000 (Otwinowski & Minor, 1997)'
_computing_molecular_graphics 'SHELXTL (Sheldrick, 1999)'
_computing_publication_material 'SHELXTL (Sheldrick, 1999); PLATON (Spek, 2003)'
_computing_structure_refinement 'SHELXL-97 (Sheldrick, 1997)'
_computing_structure_solution 'SHELXS-97 (Sheldrick, 1997)'
_diffrn_ambient_temperature 100(2)
_diffrn_measured_fraction_theta_full 0.998
_diffrn_measured_fraction_theta_max 0.998
_diffrn_measurement_device_type 'Nonius Kappa-CCD area-detector diffractometer'
_diffrn_measurement_method 'two \f and four \w scans with 2\% steps (392 frames)'
_diffrn_radiation_monochromator graphite
_diffrn_radiation_source 'fine-focus sealed tube'
_diffrn_radiation_type MoK\a
_diffrn_radiation_wavelength 0.71073
_diffrn_reflns_av_R_equivalents 0.0386
_diffrn_reflns_av_sigmaI/netI 0.0431
_diffrn_reflns_limit_h_max 11
_diffrn_reflns_limit_h_min -11
_diffrn_reflns_limit_k_max 18
_diffrn_reflns_limit_k_min -18
_diffrn_reflns_limit_l_max 22
_diffrn_reflns_limit_l_min -22
_diffrn_reflns_number 78435
_diffrn_reflns_theta_full 25.68
_diffrn_reflns_theta_max 25.68
_diffrn_reflns_theta_min 2.59
_diffrn_standards_decay_% 0
_diffrn_standards_interval_time 0
_diffrn_standards_number 0
_exptl_absorpt_coefficient_mu 1.056
_exptl_absorpt_correction_T_max 0.872
_exptl_absorpt_correction_T_min 0.552
_exptl_absorpt_correction_type multi-scan
_exptl_absorpt_process_details 'SCALEPACK (Otwinowski & Minor, 1997)'
_exptl_crystal_colour colourless
_exptl_crystal_density_diffrn 1.745
_exptl_crystal_density_method 'not measured'
_exptl_crystal_description parallelepiped
_exptl_crystal_F_000 1452
_exptl_crystal_size_max 0.18
_exptl_crystal_size_mid 0.16
_exptl_crystal_size_min 0.13
_refine_diff_density_max 1.140
_refine_diff_density_min -0.927
_refine_diff_density_rms 0.105
_refine_ls_extinction_coef 0.0032(5)
_refine_ls_extinction_expression Fc^*^=kFc[1+0.001xFc^2^\l^3^/sin(2\q)]^-1/4^
_refine_ls_extinction_method SHELXL
_refine_ls_goodness_of_fit_ref 1.027
_refine_ls_hydrogen_treatment constr
_refine_ls_matrix_type full
_refine_ls_number_parameters 398
_refine_ls_number_reflns 5197
_refine_ls_number_restraints 36
_refine_ls_restrained_S_all 1.086
_refine_ls_R_factor_all 0.0564
_refine_ls_R_factor_gt 0.0445
_refine_ls_shift/su_max 0.001
_refine_ls_shift/su_mean 0.000
_refine_ls_structure_factor_coef Fsqd
_refine_ls_weighting_details 'calc w=1/[\s^2^(Fo^2^)+(0.0667P)^2^+3.6213P] where P=(Fo^2^+2Fc^2^)/3'
_refine_ls_weighting_scheme calc
_refine_ls_wR_factor_gt 0.1169
_refine_ls_wR_factor_ref 0.1231
_reflns_number_gt 4286
_reflns_number_total 5197
_reflns_threshold_expression >2sigma(I)
_cod_data_source_file c2dt12250b.txt
_cod_data_source_block 1_5
_cod_original_sg_symbol_H-M 'P 21/n'
_cod_original_formula_sum 'C23 H25 Cd Cl2 N6 O9.50'
_cod_database_code 7018666

loop_
_symmetry_equiv_pos_as_xyz
'x, y, z'
'-x+1/2, y+1/2, -z+1/2'
'-x, -y, -z'
'x-1/2, -y-1/2, z-1/2'

loop_
_atom_site_label
_atom_site_type_symbol
_atom_site_fract_x
_atom_site_fract_y
_atom_site_fract_z
_atom_site_U_iso_or_equiv
_atom_site_adp_type
_atom_site_occupancy
_atom_site_symmetry_multiplicity
_atom_site_calc_flag
_atom_site_refinement_flags
Cd Cd 0.14707(3) 0.841859(19) 0.221492(17) 0.03712(15) Uani 1 1 d .
Cl1 Cl 0.35123(12) 0.02731(9) 0.64059(8) 0.0600(4) Uani 1 1 d .
Cl2A Cl 0.3120(3) 0.32314(18) 0.55394(16) 0.0580(6) Uani 0.50 1 d P
Cl2B Cl 0.2335(3) 0.3579(2) 0.52488(14) 0.0567(6) Uani 0.50 1 d P
O1 O -0.3435(4) 0.8229(3) 0.0410(2) 0.0758(12) Uani 1 1 d .
H1 H -0.4330 0.8260 0.0354 0.091 Uiso 1 1 d R
O2 O 0.3967(3) 0.1025(2) 0.6819(2) 0.0590(9) Uani 1 1 d .
O3 O 0.4634(4) -0.0157(3) 0.6125(3) 0.0880(15) Uani 1 1 d U
O4 O 0.2519(7) 0.0474(4) 0.5869(4) 0.149(3) Uani 1 1 d U
O5 O 0.2871(8) -0.0305(5) 0.6879(4) 0.176(3) Uani 1 1 d U
O6A O 0.4532(8) 0.2907(6) 0.5695(5) 0.077(2) Uani 0.50 1 d P
O6B O 0.1177(11) 0.4085(8) 0.4943(6) 0.100(3) Uani 0.50 1 d PU
O7 O 0.2258(6) 0.2632(3) 0.5154(3) 0.1104(19) Uani 1 1 d U
O8 O 0.2439(5) 0.3592(3) 0.6115(3) 0.0902(15) Uani 1 1 d .
O9 O 0.3423(5) 0.3920(3) 0.5002(2) 0.0767(12) Uani 1 1 d .
O10 O -0.5280(11) 0.9296(6) 0.0345(5) 0.084(3) Uani 0.50 1 d PU
N1 N 0.0546(4) 0.7539(3) 0.1292(2) 0.0460(9) Uani 1 1 d .
N2 N -0.0617(3) 0.7967(2) 0.26919(19) 0.0382(8) Uani 1 1 d .
N3 N -0.0180(4) 0.9334(2) 0.16343(19) 0.0389(8) Uani 1 1 d .
N4 N 0.3009(4) 0.7281(2) 0.2051(2) 0.0451(9) Uani 1 1 d .
N5 N 0.1643(4) 0.8555(2) 0.34746(19) 0.0377(8) Uani 1 1 d .
N6 N 0.2587(4) 0.9642(2) 0.18242(19) 0.0406(8) Uani 1 1 d .
C1 C -0.0827(5) 0.7684(3) 0.0944(3) 0.0509(12) Uani 1 1 d .
H1A H -0.1203 0.7137 0.0772 0.061 Uiso 1 1 calc R
H1B H -0.0737 0.8056 0.0522 0.061 Uiso 1 1 calc R
C2 C -0.1801(4) 0.7665(3) 0.2228(2) 0.0445(10) Uani 1 1 d .
H2A H -0.2653 0.7790 0.2468 0.053 Uiso 1 1 calc R
H2B H -0.1738 0.7045 0.2168 0.053 Uiso 1 1 calc R
C3 C -0.1630(4) 0.9092(3) 0.1511(3) 0.0465(11) Uani 1 1 d .
H3A H -0.1984 0.9352 0.1059 0.056 Uiso 1 1 calc R
H3B H -0.2159 0.9320 0.1906 0.056 Uiso 1 1 calc R
C4 C -0.1845(4) 0.8102(3) 0.1467(2) 0.0426(10) Uani 1 1 d .
C5 C -0.3327(5) 0.7959(4) 0.1154(3) 0.0563(13) Uani 1 1 d .
H5A H -0.3564 0.7352 0.1186 0.068 Uiso 1 1 calc R
H5B H -0.3972 0.8285 0.1437 0.068 Uiso 1 1 calc R
C6 C 0.1272(5) 0.6898(3) 0.1123(3) 0.0516(12) Uani 1 1 d .
H6 H 0.0958 0.6529 0.0751 0.062 Uiso 1 1 calc R
C7 C 0.2608(5) 0.6729(3) 0.1508(3) 0.0504(12) Uani 1 1 d .
C8 C 0.3408(7) 0.6007(3) 0.1352(3) 0.0667(17) Uani 1 1 d .
H8 H 0.3137 0.5640 0.0970 0.080 Uiso 1 1 calc R
C9 C 0.4607(6) 0.5838(3) 0.1770(4) 0.0678(17) Uani 1 1 d .
H9 H 0.5139 0.5355 0.1674 0.081 Uiso 1 1 calc R
C10 C 0.5001(6) 0.6388(3) 0.2323(3) 0.0593(14) Uani 1 1 d .
H10 H 0.5799 0.6284 0.2610 0.071 Uiso 1 1 calc R
C11 C 0.4190(5) 0.7102(3) 0.2445(3) 0.0509(12) Uani 1 1 d .
H11 H 0.4471 0.7480 0.2817 0.061 Uiso 1 1 calc R
C12 C -0.0763(4) 0.8138(3) 0.3364(2) 0.0374(9) Uani 1 1 d .
H12 H -0.1618 0.8068 0.3569 0.045 Uiso 1 1 calc R
C13 C 0.0446(4) 0.8450(3) 0.3816(2) 0.0382(9) Uani 1 1 d .
C14 C 0.0329(5) 0.8631(3) 0.4548(3) 0.0480(11) Uani 1 1 d .
H14 H -0.0508 0.8555 0.4770 0.058 Uiso 1 1 calc R
C15 C 0.1478(5) 0.8926(3) 0.4942(3) 0.0524(12) Uani 1 1 d .
H15 H 0.1419 0.9058 0.5434 0.063 Uiso 1 1 calc R
C16 C 0.2709(5) 0.9025(3) 0.4608(3) 0.0488(11) Uani 1 1 d .
H16 H 0.3497 0.9215 0.4869 0.059 Uiso 1 1 calc R
C17 C 0.2746(4) 0.8832(3) 0.3870(3) 0.0436(10) Uani 1 1 d .
H17 H 0.3578 0.8899 0.3640 0.052 Uiso 1 1 calc R
C18 C 0.0331(5) 0.9928(3) 0.1262(2) 0.0407(9) Uani 1 1 d .
H18 H -0.0213 1.0215 0.0908 0.049 Uiso 1 1 calc R
C19 C 0.1806(5) 1.0168(3) 0.1390(2) 0.0415(10) Uani 1 1 d .
C20 C 0.2343(5) 1.0901(3) 0.1078(3) 0.0506(11) Uani 1 1 d .
H20 H 0.1790 1.1246 0.0771 0.061 Uiso 1 1 calc R
C21 C 0.3723(6) 1.1114(4) 0.1231(3) 0.0594(14) Uani 1 1 d .
H21 H 0.4104 1.1604 0.1026 0.071 Uiso 1 1 calc R
C22 C 0.4510(6) 1.0595(4) 0.1685(3) 0.0599(14) Uani 1 1 d .
H22 H 0.5430 1.0729 0.1801 0.072 Uiso 1 1 calc R
C23 C 0.3908(5) 0.9862(3) 0.1969(3) 0.0491(11) Uani 1 1 d .
H23 H 0.4449 0.9507 0.2275 0.059 Uiso 1 1 calc R

loop_
_atom_site_aniso_label
_atom_site_aniso_U_11
_atom_site_aniso_U_22
_atom_site_aniso_U_33
_atom_site_aniso_U_23
_atom_site_aniso_U_13
_atom_site_aniso_U_12
Cd 0.0302(2) 0.0394(2) 0.0421(2) -0.00455(13) 0.00632(12) -0.00145(12)
Cl1 0.0322(6) 0.0652(8) 0.0822(9) -0.0223(7) -0.0019(5) -0.0013(5)
Cl2A 0.0577(16) 0.0576(14) 0.0602(15) -0.0031(12) 0.0198(13) -0.0149(13)
Cl2B 0.0439(13) 0.0743(17) 0.0519(14) 0.0128(13) 0.0014(11) -0.0184(13)
O1 0.055(2) 0.119(4) 0.052(2) 0.011(2) -0.0101(18) -0.029(2)
O2 0.0401(18) 0.058(2) 0.078(2) -0.0195(18) -0.0020(16) 0.0041(15)
O3 0.048(2) 0.071(3) 0.144(4) -0.049(3) -0.002(2) 0.0089(19)
O4 0.152(5) 0.121(4) 0.166(5) -0.079(4) -0.095(4) 0.079(4)
O5 0.182(6) 0.174(6) 0.179(6) -0.050(5) 0.080(5) -0.124(5)
O6A 0.056(5) 0.093(6) 0.084(6) 0.002(5) 0.014(4) -0.001(4)
O6B 0.077(5) 0.129(7) 0.093(6) 0.016(6) -0.008(5) 0.011(5)
O7 0.131(4) 0.107(4) 0.096(3) -0.042(3) 0.051(3) -0.065(3)
O8 0.080(3) 0.089(3) 0.105(4) -0.035(3) 0.051(3) -0.025(2)
O9 0.098(3) 0.072(3) 0.059(2) 0.012(2) -0.012(2) -0.036(2)
O10 0.088(6) 0.089(6) 0.075(5) -0.011(5) -0.007(5) 0.012(5)
N1 0.044(2) 0.048(2) 0.047(2) -0.0091(17) 0.0115(17) -0.0130(18)
N2 0.0323(17) 0.043(2) 0.0391(19) 0.0012(16) 0.0021(14) -0.0020(15)
N3 0.0360(18) 0.0412(19) 0.0397(19) -0.0044(16) 0.0040(15) -0.0001(15)
N4 0.038(2) 0.039(2) 0.059(2) 0.0006(18) 0.0163(17) -0.0013(16)
N5 0.0338(18) 0.0391(19) 0.0402(19) -0.0018(15) 0.0008(14) 0.0032(14)
N6 0.0392(19) 0.042(2) 0.0410(19) -0.0076(16) 0.0089(15) -0.0059(16)
C1 0.045(3) 0.064(3) 0.044(3) -0.012(2) 0.004(2) -0.022(2)
C2 0.034(2) 0.056(3) 0.043(2) 0.000(2) 0.0018(18) -0.012(2)
C3 0.033(2) 0.061(3) 0.046(2) 0.003(2) -0.0001(18) -0.003(2)
C4 0.032(2) 0.056(3) 0.040(2) -0.001(2) 0.0012(17) -0.0097(19)
C5 0.045(3) 0.079(4) 0.044(3) 0.008(3) -0.006(2) -0.022(3)
C6 0.057(3) 0.041(2) 0.057(3) -0.012(2) 0.019(2) -0.017(2)
C7 0.050(3) 0.037(2) 0.065(3) -0.001(2) 0.022(2) -0.007(2)
C8 0.087(4) 0.031(2) 0.085(4) -0.007(2) 0.041(3) -0.006(3)
C9 0.062(3) 0.040(3) 0.105(5) 0.013(3) 0.038(3) 0.013(3)
C10 0.052(3) 0.044(3) 0.085(4) 0.018(3) 0.028(3) 0.007(2)
C11 0.041(2) 0.046(3) 0.067(3) 0.008(2) 0.019(2) 0.004(2)
C12 0.031(2) 0.040(2) 0.042(2) 0.0056(18) 0.0057(17) -0.0002(17)
C13 0.036(2) 0.038(2) 0.041(2) 0.0061(18) 0.0017(17) 0.0044(17)
C14 0.045(3) 0.057(3) 0.043(3) 0.006(2) 0.005(2) -0.001(2)
C15 0.060(3) 0.061(3) 0.036(2) 0.007(2) -0.004(2) -0.003(2)
C16 0.048(3) 0.049(3) 0.048(3) 0.010(2) -0.013(2) -0.001(2)
C17 0.036(2) 0.042(2) 0.052(3) 0.001(2) -0.0035(19) 0.0024(19)
C18 0.044(2) 0.039(2) 0.039(2) -0.0045(19) 0.0026(18) 0.0033(19)
C19 0.044(2) 0.041(2) 0.040(2) -0.0086(19) 0.0081(18) -0.0046(19)
C20 0.062(3) 0.043(2) 0.047(3) -0.001(2) 0.010(2) -0.007(2)
C21 0.063(3) 0.054(3) 0.062(3) -0.010(3) 0.015(3) -0.025(3)
C22 0.052(3) 0.063(3) 0.064(3) -0.012(3) 0.006(2) -0.023(3)
C23 0.041(2) 0.053(3) 0.054(3) -0.009(2) 0.006(2) -0.012(2)

loop_
_atom_type_symbol
_atom_type_description
_atom_type_scat_dispersion_real
_atom_type_scat_dispersion_imag
_atom_type_scat_source
C C 0.0033 0.0016 'International Tables Vol C Tables 4.2.6.8 and 6.1.1.4'
H H 0.0000 0.0000 'International Tables Vol C Tables 4.2.6.8 and 6.1.1.4'
N N 0.0061 0.0033 'International Tables Vol C Tables 4.2.6.8 and 6.1.1.4'
O O 0.0106 0.0060 'International Tables Vol C Tables 4.2.6.8 and 6.1.1.4'
Cl Cl 0.1484 0.1585 'International Tables Vol C Tables 4.2.6.8 and 6.1.1.4'
Cd Cd -0.8075 1.2024 'International Tables Vol C Tables 4.2.6.8 and 6.1.1.4'

loop_
_geom_angle_atom_site_label_1
_geom_angle_atom_site_label_2
_geom_angle_atom_site_label_3
_geom_angle
N6 Cd N5 102.68(12)
N6 Cd N1 115.26(13)
N5 Cd N1 142.01(13)
N6 Cd N4 105.68(13)
N5 Cd N4 100.26(13)
N1 Cd N4 71.98(14)
N6 Cd N2 141.52(13)
N5 Cd N2 71.41(12)
N1 Cd N2 77.59(12)
N4 Cd N2 112.80(12)
N6 Cd N3 71.51(13)
N5 Cd N3 114.39(12)
N1 Cd N3 78.03(14)
N4 Cd N3 145.13(13)
N2 Cd N3 76.67(12)
O4 Cl1 O3 112.0(4)
O4 Cl1 O5 105.7(5)
O3 Cl1 O5 107.1(4)
O4 Cl1 O2 112.2(3)
O3 Cl1 O2 110.8(2)
O5 Cl1 O2 108.8(3)
O8 Cl2A O7 110.8(3)
O8 Cl2A O6A 117.3(5)
O7 Cl2A O6A 113.2(5)
O8 Cl2A O9 109.1(3)
O7 Cl2A O9 105.6(3)
O6A Cl2A O9 99.5(4)
O9 Cl2B O6B 105.9(5)
O9 Cl2B O7 114.0(4)
O6B Cl2B O7 117.1(6)
O9 Cl2B O8 109.3(3)
O6B Cl2B O8 113.1(5)
O7 Cl2B O8 97.4(3)
C5 O1 H1 99.2
C6 N1 C1 121.2(4)
C6 N1 Cd 116.1(3)
C1 N1 Cd 122.7(3)
C12 N2 C2 120.5(4)
C12 N2 Cd 115.6(3)
C2 N2 Cd 122.8(3)
C18 N3 C3 120.1(4)
C18 N3 Cd 114.2(3)
C3 N3 Cd 122.9(3)
C11 N4 C7 118.0(4)
C11 N4 Cd 128.0(3)
C7 N4 Cd 114.0(3)
C17 N5 C13 118.0(4)
C17 N5 Cd 126.2(3)
C13 N5 Cd 115.1(3)
C23 N6 C19 118.0(4)
C23 N6 Cd 127.1(3)
C19 N6 Cd 114.9(3)
N1 C1 C4 112.6(4)
N1 C1 H1A 109.1
C4 C1 H1A 109.1
N1 C1 H1B 109.1
C4 C1 H1B 109.1
H1A C1 H1B 107.8
N2 C2 C4 111.7(3)
N2 C2 H2A 109.3
C4 C2 H2A 109.3
N2 C2 H2B 109.3
C4 C2 H2B 109.3
H2A C2 H2B 107.9
N3 C3 C4 112.9(4)
N3 C3 H3A 109.0
C4 C3 H3A 109.0
N3 C3 H3B 109.0
C4 C3 H3B 109.0
H3A C3 H3B 107.8
C5 C4 C2 105.2(3)
C5 C4 C1 108.5(4)
C2 C4 C1 112.5(4)
C5 C4 C3 106.5(4)
C2 C4 C3 112.8(4)
C1 C4 C3 111.1(4)
O1 C5 C4 110.1(4)
O1 C5 H5A 109.6
C4 C5 H5A 109.6
O1 C5 H5B 109.6
C4 C5 H5B 109.6
H5A C5 H5B 108.2
N1 C6 C7 120.6(4)
N1 C6 H6 119.7
C7 C6 H6 119.7
N4 C7 C8 120.8(5)
N4 C7 C6 117.3(4)
C8 C7 C6 121.8(5)
C9 C8 C7 119.7(6)
C9 C8 H8 120.2
C7 C8 H8 120.2
C10 C9 C8 119.5(5)
C10 C9 H9 120.3
C8 C9 H9 120.3
C9 C10 C11 118.6(6)
C9 C10 H10 120.7
C11 C10 H10 120.7
N4 C11 C10 123.4(5)
N4 C11 H11 118.3
C10 C11 H11 118.3
N2 C12 C13 119.3(4)
N2 C12 H12 120.3
C13 C12 H12 120.3
N5 C13 C14 122.2(4)
N5 C13 C12 116.9(4)
C14 C13 C12 120.9(4)
C15 C14 C13 118.6(4)
C15 C14 H14 120.7
C13 C14 H14 120.7
C16 C15 C14 120.0(5)
C16 C15 H15 120.0
C14 C15 H15 120.0
C15 C16 C17 118.1(4)
C15 C16 H16 121.0
C17 C16 H16 121.0
N5 C17 C16 123.0(4)
N5 C17 H17 118.5
C16 C17 H17 118.5
N3 C18 C19 119.6(4)
N3 C18 H18 120.2
C19 C18 H18 120.2
N6 C19 C20 121.9(4)
N6 C19 C18 117.0(4)
C20 C19 C18 121.1(4)
C19 C20 C21 119.1(5)
C19 C20 H20 120.4
C21 C20 H20 120.4
C22 C21 C20 119.1(5)
C22 C21 H21 120.4
C20 C21 H21 120.4
C21 C22 C23 118.6(5)
C21 C22 H22 120.7
C23 C22 H22 120.7
N6 C23 C22 123.2(5)
N6 C23 H23 118.4
C22 C23 H23 118.4

loop_
_geom_bond_atom_site_label_1
_geom_bond_atom_site_label_2
_geom_bond_distance
Cd N6 2.311(4)
Cd N5 2.316(4)
Cd N1 2.321(4)
Cd N4 2.334(4)
Cd N2 2.342(3)
Cd N3 2.355(4)
Cl1 O4 1.380(5)
Cl1 O3 1.391(4)
Cl1 O5 1.409(7)
Cl1 O2 1.448(4)
Cl2A O8 1.384(5)
Cl2A O7 1.415(5)
Cl2A O6A 1.471(9)
Cl2A O9 1.489(5)
Cl2B O9 1.277(5)
Cl2B O6B 1.459(11)
Cl2B O7 1.479(6)
Cl2B O8 1.585(6)
O1 C5 1.425(6)
O1 H1 0.8683
N1 C6 1.263(6)
N1 C1 1.466(6)
N2 C12 1.272(5)
N2 C2 1.472(5)
N3 C18 1.260(6)
N3 C3 1.460(5)
N4 C11 1.353(6)
N4 C7 1.356(6)
N5 C17 1.335(6)
N5 C13 1.349(6)
N6 C23 1.338(6)
N6 C19 1.347(6)
C1 C4 1.546(6)
C1 H1A 0.9700
C1 H1B 0.9700
C2 C4 1.549(6)
C2 H2A 0.9700
C2 H2B 0.9700
C3 C4 1.550(7)
C3 H3A 0.9700
C3 H3B 0.9700
C4 C5 1.537(6)
C5 H5A 0.9700
C5 H5B 0.9700
C6 C7 1.468(8)
C6 H6 0.9300
C7 C8 1.398(7)
C8 C9 1.387(9)
C8 H8 0.9300
C9 C10 1.364(9)
C9 H9 0.9300
C10 C11 1.381(7)
C10 H10 0.9300
C11 H11 0.9300
C12 C13 1.484(6)
C12 H12 0.9300
C13 C14 1.379(6)
C14 C15 1.377(7)
C14 H14 0.9300
C15 C16 1.371(7)
C15 H15 0.9300
C16 C17 1.386(7)
C16 H16 0.9300
C17 H17 0.9300
C18 C19 1.483(6)
C18 H18 0.9300
C19 C20 1.383(6)
C20 C21 1.392(7)
C20 H20 0.9300
C21 C22 1.365(8)
C21 H21 0.9300
C22 C23 1.387(7)
C22 H22 0.9300
C23 H23 0.9300

loop_
_geom_hbond_atom_site_label_D
_geom_hbond_atom_site_label_H
_geom_hbond_atom_site_label_A
_geom_hbond_distance_DH
_geom_hbond_distance_HA
_geom_hbond_distance_DA
_geom_hbond_angle_DHA
O1 H1 O10 0.87 1.85 2.432(11) 122.7
